data_1577410
loop_
_publ_author_name
'Wang, Haiwen'
'Bhaduri, Nilanjan'
'Greaney, Michael F.'

_publ_section_title
;
 Trifluoromethylation of pyridines through skeletal rearrangement
;
_journal_name_full 'Chemical Science'
_journal_paper_doi 10.1039/D6SC04438G
_journal_year 2026
_chemical_absolute_configuration unk
_chemical_formula_moiety 'C19 H12 F3 N O'
_chemical_formula_sum 'C19 H12 F3 N O'
_chemical_formula_weight 327.30
_space_group_crystal_system orthorhombic
_space_group_IT_number 41
_space_group_name_Hall 'A 2 -2ab'
_space_group_name_H-M_alt 'A e a 2'
_atom_sites_solution_hydrogens geom
_atom_sites_solution_primary dual
_audit_creation_date 2025-09-02
_audit_creation_method
;
Olex2 1.5
(compiled 2025.07.13 svn.rb7424aed for OlexSys, GUI svn.r7314)
;
_audit_update_record
;
2025-09-11 deposited with the CCDC.	2026-06-08 downloaded from the CCDC.
;
_cell_angle_alpha 90
_cell_angle_beta 90
_cell_angle_gamma 90
_cell_formula_units_Z 24
_cell_length_a 31.5336(3)
_cell_length_b 35.2182(4)
_cell_length_c 8.08290(10)
_cell_measurement_reflns_used 29778
_cell_measurement_temperature 99.99(10)
_cell_measurement_theta_max 77.4330
_cell_measurement_theta_min 2.5320
_cell_volume 8976.52(17)
_computing_cell_refinement 'CrysAlisPro 1.171.44.117a (Rigaku OD, 2025)'
_computing_data_collection 'CrysAlisPro 1.171.44.117a (Rigaku OD, 2025)'
_computing_data_reduction 'CrysAlisPro 1.171.44.117a (Rigaku OD, 2025)'
_computing_molecular_graphics 'Olex2 1.5 (Dolomanov et al., 2009)'
_computing_publication_material 'Olex2 1.5 (Dolomanov et al., 2009)'
_computing_structure_refinement 'SHELXL 2019/3 (Sheldrick, 2015)'
_computing_structure_solution 'SHELXT 2018/2 (Sheldrick, 2018)'
_diffrn_ambient_environment N~2~
_diffrn_ambient_temperature 99.99(10)
_diffrn_detector 'Hybrid Pixel Array Detector'
_diffrn_detector_area_resol_mean 10.0000
_diffrn_detector_type HyPix
_diffrn_measured_fraction_theta_full 1.000
_diffrn_measured_fraction_theta_max 0.994
_diffrn_measurement_details
;
List of Runs (angles in degrees, time in seconds):

  # Type    Start    End  Width  t~exp~   \w     \q     \k     \f   Frames
#--------------------------------------------------------------------------
  1  \w    -56.00  26.00   0.50    0.10    --  -46.87  57.00  54.00  164
  2  \w    -22.00  21.00   0.50    0.10    --  -46.87  19.00-150.00   86
  3  \w    -39.00 -12.00   0.50    0.10    --  -46.87  38.00-180.00   54
  4  \w     66.00 100.00   0.50    0.10    --  107.75 -95.00   0.00   68
  5  \w     35.00  60.00   0.50    0.10    --  107.75 -95.00   0.00   50
  6  \w     38.00  64.00   0.50    0.10    --  107.75 -61.00  60.00   52
  7  \w     36.00  66.00   0.50    0.10    --  107.75 -61.00 120.00   60
  8  \w     36.00  70.00   0.50    0.10    --  107.75 -61.00 150.00   68
  9  \w     48.00  73.00   0.50    0.10    --  107.75 -61.00  90.00   50
 10  \w     47.00  73.00   0.50    0.10    --  107.75 -61.00 -30.00   52
 11  \w     35.00  67.00   0.50    0.10    --  107.75 -57.00 -86.00   64
 12  \w     14.00  40.00   0.50    0.10    --   46.87 -57.00 -86.00   52
 13  \w    104.00 156.00   0.50    0.10    --  107.75  15.00 -30.00  104
 14  \w    135.00 172.00   0.50    0.10    --  107.75  61.00 -30.00   74
 15  \w     92.00 119.00   0.50    0.10    --  107.75  61.00 -30.00   54
 16  \w     85.00 116.00   0.50    0.10    --  107.75  77.00 120.00   62
 17  \w     92.00 118.00   0.50    0.10    --  107.75  61.00 150.00   52
 18  \w    127.00 172.00   0.50    0.10    --  107.75  77.00 120.00   90
 19  \w     93.00 144.00   0.50    0.10    --  107.75  57.00  54.00  102
 20  \w     95.00 126.00   0.50    0.10    --  107.75  45.00-180.00   62
 21  \w    116.00 170.00   0.50    0.10    --  107.75  45.00-120.00  108
 22  \w     56.00  82.00   0.50    0.10    --   46.87  57.00  54.00   52
 23  \w     35.00 118.00   0.50    0.10    --   46.87  38.00 150.00  166
 24  \w    -71.00 -36.00   0.50    0.10    -- -109.00  61.00 -90.00   70
 25  \w    -65.00 -36.00   0.50    0.10    -- -109.00  57.00  54.00   58
 26  \w    -66.00 -40.00   0.50    0.10    -- -109.00  61.00  90.00   52
 27  \w    -69.00 -41.00   0.50    0.10    -- -109.00  61.00 120.00   56
 28  \w     35.00  92.00   0.50    0.10    --   46.87  57.00-180.00  114
 29  \w   -111.00 -86.00   0.50    0.10    -- -109.00 -77.00-180.00   50
 30  \w   -118.00 -92.00   0.50    0.10    -- -109.00 -61.00-150.00   52
 31  \w   -152.00 -92.00   0.50    0.10    -- -109.00 -61.00-120.00  120
 32  \w   -122.00 -95.00   0.50    0.10    -- -109.00 -57.00 -86.00   54
 33  \w   -119.00 -32.00   0.50    0.10    --  -46.87 -57.00 -86.00  174
 34  \w   -123.00 -98.00   0.50    0.10    -- -109.00 -49.00-155.73   50
 35  \w   -118.00 -93.00   0.50    0.10    -- -109.00 -60.00 155.30   50
 36  \w   -118.00 -93.00   0.50    0.10    -- -109.00 -59.00 165.43   50
 37  \w   -174.00-108.00   0.50    0.10    -- -109.00 -49.00 134.41  132
 38  \w   -147.00-100.00   0.50    0.10    -- -109.00 -56.00 146.28   94
 39  \w   -119.00 -94.00   0.50    0.10    -- -109.00 -55.00 178.32   50
 40  \w   -120.00 -95.00   0.50    0.10    -- -109.00 -48.00 156.55   50
 41  \w   -162.00-104.00   0.50    0.10    -- -109.00 -15.00   0.00  116
 42  \w   -163.00-138.00   0.50    0.10    -- -109.00 -15.00 120.00   50
 43  \w   -167.00-104.00   0.50    0.10    -- -109.00 -45.00 -30.00  126
 44  \w   -132.00 -97.00   0.50    0.10    -- -109.00 -45.00-180.00   70
 45  \w   -164.00-139.00   0.50    0.10    -- -109.00 -45.00-180.00   50
 46  \w   -170.00-102.00   0.50    0.10    -- -109.00 -15.00-180.00  136
;
_diffrn_measurement_device 'four-circle diffractometer'
_diffrn_measurement_device_type 'ROD, SynergyCustom DW system, HyPix'
_diffrn_measurement_method '\w scans'
_diffrn_orient_matrix_type 'CrysAlisPro convention (1999,Acta A55,543-557)'
_diffrn_orient_matrix_UB_11 0.1254687000
_diffrn_orient_matrix_UB_12 -0.0326361000
_diffrn_orient_matrix_UB_13 -0.0048856000
_diffrn_orient_matrix_UB_21 -0.0348991000
_diffrn_orient_matrix_UB_22 -0.0125758000
_diffrn_orient_matrix_UB_23 0.0459416000
_diffrn_orient_matrix_UB_31 -0.1391357000
_diffrn_orient_matrix_UB_32 -0.0262527000
_diffrn_orient_matrix_UB_33 -0.0159378000
_diffrn_radiation_monochromator mirror
_diffrn_radiation_probe x-ray
_diffrn_radiation_type 'Cu K\a'
_diffrn_radiation_wavelength 1.54184
_diffrn_reflns_av_R_equivalents 0.0579
_diffrn_reflns_av_unetI/netI 0.0360
_diffrn_reflns_Laue_measured_fraction_full 1.000
_diffrn_reflns_Laue_measured_fraction_max 0.994
_diffrn_reflns_limit_h_max 39
_diffrn_reflns_limit_h_min -39
_diffrn_reflns_limit_k_max 44
_diffrn_reflns_limit_k_min -44
_diffrn_reflns_limit_l_max 10
_diffrn_reflns_limit_l_min -9
_diffrn_reflns_number 54418
_diffrn_reflns_point_group_measured_fraction_full 0.998
_diffrn_reflns_point_group_measured_fraction_max 0.977
_diffrn_reflns_theta_full 67.684
_diffrn_reflns_theta_max 77.821
_diffrn_reflns_theta_min 2.509
_diffrn_source 'Rotating-anode X-ray tube'
_diffrn_source_type 'Rigaku (Cu) X-ray Source'
_exptl_absorpt_coefficient_mu 0.986
_exptl_absorpt_correction_T_max 1.00000
_exptl_absorpt_correction_T_min 0.82233
_exptl_absorpt_correction_type multi-scan
_exptl_absorpt_process_details
;
CrysAlisPro 1.171.44.117a (Rigaku Oxford Diffraction, 2025)
Empirical absorption correction using spherical harmonics,
implemented in SCALE3 ABSPACK scaling algorithm.
;
_exptl_crystal_colour colourless
_exptl_crystal_colour_primary colourless
_exptl_crystal_density_diffrn 1.453
_exptl_crystal_description block
_exptl_crystal_F_000 4032
_exptl_crystal_size_max 0.26
_exptl_crystal_size_mid 0.09
_exptl_crystal_size_min 0.06
_refine_diff_density_max 0.135
_refine_diff_density_min -0.202
_refine_diff_density_rms 0.035
_refine_ls_abs_structure_details
;
 Flack x determined using 3624 quotients [(I+)-(I-)]/[(I+)+(I-)]
 (Parsons, Flack and Wagner, Acta Cryst. B69 (2013) 249-259).
;
_refine_ls_abs_structure_Flack -0.05(5)
_refine_ls_extinction_method none
_refine_ls_goodness_of_fit_ref 1.037
_refine_ls_hydrogen_treatment constr
_refine_ls_matrix_type full
_refine_ls_number_parameters 649
_refine_ls_number_reflns 9357
_refine_ls_number_restraints 1
_refine_ls_restrained_S_all 1.037
_refine_ls_R_factor_all 0.0362
_refine_ls_R_factor_gt 0.0324
_refine_ls_shift/su_max 0.001
_refine_ls_shift/su_mean 0.000
_refine_ls_structure_factor_coef Fsqd
_refine_ls_weighting_details 'w=1/[\s^2^(Fo^2^)+(0.0362P)^2^+2.7643P] where P=(Fo^2^+2Fc^2^)/3'
_refine_ls_weighting_scheme calc
_refine_ls_wR_factor_gt 0.0772
_refine_ls_wR_factor_ref 0.0790
_reflns_Friedel_coverage 0.831
_reflns_Friedel_fraction_full 0.997
_reflns_Friedel_fraction_max 0.958
_reflns_number_gt 8633
_reflns_number_total 9357
_reflns_threshold_expression 'I > 2\s(I)'
_cod_data_source_file d6sc04438g2.cif
_cod_data_source_block s6748r
_cod_original_sg_symbol_Hall 'A 2 -2ac'
_cod_database_code 1577410
_shelx_shelxl_version_number 2019/3
_shelx_space_group_comment
;
The symmetry employed for this shelxl refinement is uniquely defined
by the following loop, which should always be used as a source of
symmetry information in preference to the above space-group names.
They are only intended as comments.
;
_diffrn_oxdiff_digest_od_ed
;

;
_diffrn_oxdiff_measurement_exp_name s6748r.par
_olex2_refinement_description
;
1. Fixed Uiso
 At 1.2 times of:
  All C(H) groups
2.a Aromatic/amide H refined with riding coordinates:
 C5C(H5C), C11C(H11C), C5B(H5B), C9A(H9A), C12C(H12C), C8A(H8A), C1B(H1B),
 C8B(H8B), C9B(H9B), C1C(H1C), C4B(H4B), C3B(H3B), C11B(H11B), C4C(H4C),
 C4A(H4A), C17A(H17A), C12A(H12A), C16B(H16B), C15B(H15B), C12B(H12B), C1A(H1A),
  C15A(H15A), C3A(H3A), C3C(H3C), C2B(H2B), C2A(H2A), C16A(H16A), C9C(H9C),
 C17B(H17B), C8C(H8C), C11A(H11A), C2C(H2C), C5A(H5A), C15C(H15C), C17C(H17C),
 C16C(H16C)
;
_olex2_submission_special_instructions 'No special instructions were received'
_oxdiff_exptl_absorpt_empirical_details
;
Empirical correction (ABSPACK) includes:
- Absorption correction using spherical harmonics
- Frame scaling
;
_oxdiff_exptl_absorpt_empirical_full_max 1.266
_oxdiff_exptl_absorpt_empirical_full_min 0.819

loop_
_space_group_symop_operation_xyz
'x, y, z'
'-x, -y, z'
'x+1/2, -y+1/2, z'
'-x+1/2, y+1/2, z'
'x, y+1/2, z+1/2'
'-x, -y+1/2, z+1/2'
'x+1/2, -y+1, z+1/2'
'-x+1/2, y+1, z+1/2'

loop_
_atom_site_label
_atom_site_type_symbol
_atom_site_fract_x
_atom_site_fract_y
_atom_site_fract_z
_atom_site_U_iso_or_equiv
_atom_site_adp_type
_atom_site_occupancy
_atom_site_site_symmetry_order
_atom_site_calc_flag
_atom_site_refinement_flags_posn
_atom_site_refinement_flags_adp
_atom_site_refinement_flags_occupancy
_atom_site_disorder_assembly
_atom_site_disorder_group
F1A F 0.34341(4) 0.25074(4) -0.16691(18) 0.0327(3) Uani 1 1 d . . . . .
F3A F 0.27611(4) 0.24274(4) -0.15431(19) 0.0354(3) Uani 1 1 d . . . . .
F1B F 0.32645(5) 0.56142(4) 0.18051(18) 0.0374(4) Uani 1 1 d . . . . .
F3C F 0.49768(5) 0.53875(5) 0.8322(2) 0.0417(4) Uani 1 1 d . . . . .
F2A F 0.31641(6) 0.19628(5) -0.22387(18) 0.0417(4) Uani 1 1 d . . . . .
F2C F 0.48991(6) 0.59779(4) 0.78005(19) 0.0406(4) Uani 1 1 d . . . . .
F1C F 0.43590(5) 0.56320(5) 0.8374(2) 0.0406(4) Uani 1 1 d . . . . .
O1A O 0.41683(5) 0.23037(5) 0.0541(2) 0.0306(4) Uani 1 1 d . . . . .
F2B F 0.31570(7) 0.62051(5) 0.1407(2) 0.0548(5) Uani 1 1 d . . . . .
O1C O 0.56810(5) 0.56794(5) 0.5412(2) 0.0331(4) Uani 1 1 d . . . . .
F3B F 0.37867(7) 0.59786(6) 0.1236(2) 0.0593(5) Uani 1 1 d . . . . .
O1B O 0.25398(6) 0.57823(5) 0.4078(3) 0.0364(4) Uani 1 1 d . . . . .
N1A N 0.28470(6) 0.19028(6) 0.0995(3) 0.0255(4) Uani 1 1 d . . . . .
N1C N 0.43349(6) 0.53326(6) 0.5392(3) 0.0294(5) Uani 1 1 d . . . . .
N1B N 0.38161(7) 0.62674(6) 0.4239(3) 0.0290(4) Uani 1 1 d . . . . .
C6B C 0.29220(7) 0.40056(7) 0.5665(3) 0.0227(4) Uani 1 1 d . . . . .
C5C C 0.56809(7) 0.76892(7) 0.6272(3) 0.0257(5) Uani 1 1 d . . . . .
H5C H 0.581319 0.754233 0.711223 0.031 Uiso 1 1 calc R U . . .
C11C C 0.50445(7) 0.65075(7) 0.4412(3) 0.0233(5) Uani 1 1 d . . . . .
H11C H 0.479057 0.638563 0.406835 0.028 Uiso 1 1 calc R U . . .
C10A C 0.38637(7) 0.29041(7) 0.1141(3) 0.0238(5) Uani 1 1 d . . . . .
C10C C 0.53938(7) 0.62902(7) 0.4889(3) 0.0234(5) Uani 1 1 d . . . . .
C7A C 0.38516(7) 0.36995(6) 0.0946(3) 0.0242(5) Uani 1 1 d . . . . .
C19A C 0.31328(7) 0.22580(7) -0.1222(3) 0.0260(5) Uani 1 1 d . . . . .
C5B C 0.31866(7) 0.38368(7) 0.6845(3) 0.0241(5) Uani 1 1 d . . . . .
H5B H 0.335549 0.399301 0.754138 0.029 Uiso 1 1 calc R U . . .
C9A C 0.42276(7) 0.31019(7) 0.0673(3) 0.0283(5) Uani 1 1 d . . . . .
H9A H 0.447988 0.296677 0.041659 0.034 Uiso 1 1 calc R U . . .
C12C C 0.50668(7) 0.69006(7) 0.4436(3) 0.0226(4) Uani 1 1 d . . . . .
H12C H 0.482715 0.704614 0.411282 0.027 Uiso 1 1 calc R U . . .
C19C C 0.47245(8) 0.56355(7) 0.7551(3) 0.0261(5) Uani 1 1 d . . . . .
C14A C 0.34781(7) 0.22649(6) 0.1621(3) 0.0230(5) Uani 1 1 d . . . . .
C6C C 0.54616(7) 0.75061(7) 0.4995(3) 0.0222(4) Uani 1 1 d . . . . .
C8A C 0.42225(7) 0.34941(7) 0.0582(3) 0.0277(5) Uani 1 1 d . . . . .
H8A H 0.447259 0.362635 0.026956 0.033 Uiso 1 1 calc R U . . .
C7B C 0.29019(7) 0.44245(7) 0.5476(3) 0.0227(5) Uani 1 1 d . . . . .
C1B C 0.26801(7) 0.37663(7) 0.4664(3) 0.0278(5) Uani 1 1 d . . . . .
H1B H 0.249906 0.387387 0.384948 0.033 Uiso 1 1 calc R U . . .
C6A C 0.38297(7) 0.41167(7) 0.0704(3) 0.0242(5) Uani 1 1 d . . . . .
C14C C 0.49691(7) 0.56650(7) 0.4568(3) 0.0247(5) Uani 1 1 d . . . . .
C8B C 0.32529(7) 0.46536(7) 0.5842(3) 0.0236(5) Uani 1 1 d . . . . .
H8B H 0.350675 0.453921 0.623169 0.028 Uiso 1 1 calc R U . . .
C7C C 0.54381(7) 0.70850(7) 0.4932(3) 0.0220(4) Uani 1 1 d . . . . .
C9B C 0.32359(7) 0.50425(7) 0.5645(3) 0.0238(5) Uani 1 1 d . . . . .
H9B H 0.347625 0.519268 0.591721 0.029 Uiso 1 1 calc R U . . .
C14B C 0.32313(7) 0.58708(7) 0.5117(3) 0.0248(5) Uani 1 1 d . . . . .
C18C C 0.46738(7) 0.55455(6) 0.5741(3) 0.0242(5) Uani 1 1 d . . . . .
C13A C 0.38643(7) 0.24826(7) 0.1057(3) 0.0238(5) Uani 1 1 d . . . . .
C13C C 0.53773(7) 0.58703(7) 0.4997(3) 0.0245(5) Uani 1 1 d . . . . .
C1C C 0.52683(7) 0.77292(7) 0.3781(3) 0.0242(5) Uani 1 1 d . . . . .
H1C H 0.511561 0.761069 0.290942 0.029 Uiso 1 1 calc R U . . .
C18A C 0.31615(7) 0.21387(6) 0.0563(3) 0.0219(4) Uani 1 1 d . . . . .
C10B C 0.28679(7) 0.52182(7) 0.5048(3) 0.0243(5) Uani 1 1 d . . . . .
C4B C 0.32062(7) 0.34455(7) 0.7015(3) 0.0259(5) Uani 1 1 d . . . . .
H4B H 0.338609 0.333626 0.782929 0.031 Uiso 1 1 calc R U . . .
C3B C 0.29640(8) 0.32122(7) 0.6001(3) 0.0287(5) Uani 1 1 d . . . . .
H3B H 0.298013 0.294394 0.610567 0.034 Uiso 1 1 calc R U . . .
C11B C 0.25155(8) 0.49918(7) 0.4690(3) 0.0279(5) Uani 1 1 d . . . . .
H11B H 0.226248 0.510662 0.429482 0.033 Uiso 1 1 calc R U . . .
C4C C 0.57078(8) 0.80819(7) 0.6328(3) 0.0277(5) Uani 1 1 d . . . . .
H4C H 0.585728 0.820212 0.720356 0.033 Uiso 1 1 calc R U . . .
C4A C 0.40130(8) 0.46750(7) -0.0901(3) 0.0279(5) Uani 1 1 d . . . . .
H4A H 0.416978 0.478899 -0.177322 0.033 Uiso 1 1 calc R U . . .
C17A C 0.28346(8) 0.17914(7) 0.2571(3) 0.0274(5) Uani 1 1 d . . . . .
H17A H 0.262009 0.161773 0.289973 0.033 Uiso 1 1 calc R U . . .
C18B C 0.34915(8) 0.60344(7) 0.3914(3) 0.0255(5) Uani 1 1 d . . . . .
C12A C 0.34947(7) 0.34981(7) 0.1473(3) 0.0263(5) Uani 1 1 d . . . . .
H12A H 0.324469 0.363266 0.176686 0.032 Uiso 1 1 calc R U . . .
C16B C 0.36594(8) 0.61926(7) 0.7115(3) 0.0282(5) Uani 1 1 d . . . . .
H16B H 0.372775 0.625199 0.823019 0.034 Uiso 1 1 calc R U . . .
C15B C 0.33269(8) 0.59508(7) 0.6759(3) 0.0271(5) Uani 1 1 d . . . . .
H15B H 0.316523 0.584044 0.762642 0.033 Uiso 1 1 calc R U . . .
C13B C 0.28494(7) 0.56316(7) 0.4699(3) 0.0274(5) Uani 1 1 d . . . . .
C12B C 0.25313(7) 0.46038(7) 0.4905(3) 0.0271(5) Uani 1 1 d . . . . .
H12B H 0.228771 0.445503 0.466386 0.032 Uiso 1 1 calc R U . . .
C1A C 0.35641(8) 0.43423(7) 0.1668(3) 0.0269(5) Uani 1 1 d . . . . .
H1A H 0.341321 0.423137 0.256359 0.032 Uiso 1 1 calc R U . . .
C15A C 0.34491(8) 0.21536(7) 0.3273(3) 0.0273(5) Uani 1 1 d . . . . .
H15A H 0.365193 0.223872 0.405907 0.033 Uiso 1 1 calc R U . . .
C3A C 0.37380(7) 0.48927(7) 0.0050(3) 0.0275(5) Uani 1 1 d . . . . .
H3A H 0.370196 0.515505 -0.018433 0.033 Uiso 1 1 calc R U . . .
C3C C 0.55173(8) 0.82993(7) 0.5110(3) 0.0289(5) Uani 1 1 d . . . . .
H3C H 0.553701 0.856838 0.514476 0.035 Uiso 1 1 calc R U . . .
C2B C 0.26982(8) 0.33757(7) 0.4832(3) 0.0304(5) Uani 1 1 d . . . . .
H2B H 0.252804 0.321877 0.414416 0.036 Uiso 1 1 calc R U . . .
C2A C 0.35166(8) 0.47262(7) 0.1340(3) 0.0286(5) Uani 1 1 d . . . . .
H2A H 0.333174 0.487561 0.200208 0.034 Uiso 1 1 calc R U . . .
C16A C 0.31209(8) 0.19176(7) 0.3750(3) 0.0293(5) Uani 1 1 d . . . . .
H16A H 0.309178 0.184284 0.487397 0.035 Uiso 1 1 calc R U . . .
C9C C 0.57693(7) 0.64737(7) 0.5343(3) 0.0278(5) Uani 1 1 d . . . . .
H9C H 0.601179 0.632831 0.563375 0.033 Uiso 1 1 calc R U . . .
C17B C 0.38914(8) 0.63469(7) 0.5831(3) 0.0280(5) Uani 1 1 d . . . . .
H17B H 0.411505 0.651764 0.609004 0.034 Uiso 1 1 calc R U . . .
C8C C 0.57892(7) 0.68633(7) 0.5369(3) 0.0267(5) Uani 1 1 d . . . . .
H8C H 0.604561 0.698440 0.568924 0.032 Uiso 1 1 calc R U . . .
C11A C 0.34993(7) 0.31061(7) 0.1574(3) 0.0252(5) Uani 1 1 d . . . . .
H11A H 0.325390 0.297399 0.193948 0.030 Uiso 1 1 calc R U . . .
C19B C 0.34266(9) 0.59594(7) 0.2091(3) 0.0333(6) Uani 1 1 d . . . . .
C2C C 0.52970(8) 0.81222(7) 0.3836(3) 0.0282(5) Uani 1 1 d . . . . .
H2C H 0.516558 0.827070 0.299954 0.034 Uiso 1 1 calc R U . . .
C5A C 0.40577(8) 0.42907(7) -0.0573(3) 0.0270(5) Uani 1 1 d . . . . .
H5A H 0.424629 0.414301 -0.122529 0.032 Uiso 1 1 calc R U . . .
C15C C 0.48971(9) 0.55598(8) 0.2932(3) 0.0334(6) Uani 1 1 d . . . . .
H15C H 0.508591 0.563889 0.208307 0.040 Uiso 1 1 calc R U . . .
C17C C 0.42796(8) 0.52312(8) 0.3816(4) 0.0356(6) Uani 1 1 d . . . . .
H17C H 0.404282 0.507625 0.354718 0.043 Uiso 1 1 calc R U . . .
C16C C 0.45493(9) 0.53401(8) 0.2557(4) 0.0377(6) Uani 1 1 d . . . . .
H16C H 0.449556 0.526445 0.144901 0.045 Uiso 1 1 calc R U . . .

loop_
_atom_site_aniso_label
_atom_site_aniso_U_11
_atom_site_aniso_U_22
_atom_site_aniso_U_33
_atom_site_aniso_U_23
_atom_site_aniso_U_13
_atom_site_aniso_U_12
F1A 0.0282(7) 0.0456(9) 0.0244(7) 0.0084(6) -0.0011(6) -0.0069(6)
F3A 0.0280(7) 0.0408(8) 0.0375(8) 0.0133(7) -0.0085(6) -0.0001(6)
F1B 0.0597(10) 0.0241(7) 0.0285(8) -0.0024(6) 0.0023(7) -0.0022(7)
F3C 0.0461(9) 0.0426(9) 0.0364(8) 0.0033(7) -0.0107(7) 0.0124(7)
F2A 0.0642(11) 0.0383(9) 0.0226(7) -0.0059(6) -0.0050(7) 0.0021(8)
F2C 0.0623(10) 0.0294(8) 0.0301(8) -0.0050(6) 0.0060(7) -0.0141(7)
F1C 0.0280(7) 0.0623(11) 0.0316(8) 0.0021(7) 0.0061(6) -0.0004(7)
O1A 0.0238(8) 0.0308(9) 0.0373(10) -0.0019(7) 0.0009(7) 0.0038(7)
F2B 0.0991(15) 0.0293(8) 0.0359(9) 0.0027(7) -0.0257(9) 0.0091(9)
O1C 0.0269(9) 0.0285(9) 0.0439(11) 0.0034(8) -0.0072(8) 0.0016(7)
F3B 0.0664(12) 0.0824(14) 0.0290(9) -0.0040(9) 0.0163(8) -0.0262(11)
O1B 0.0267(9) 0.0352(9) 0.0473(12) 0.0069(8) -0.0097(8) 0.0036(8)
N1A 0.0232(10) 0.0257(10) 0.0276(10) 0.0008(8) -0.0004(8) 0.0001(8)
N1C 0.0263(10) 0.0250(10) 0.0368(12) 0.0000(9) -0.0013(9) -0.0039(8)
N1B 0.0336(11) 0.0221(10) 0.0312(11) 0.0037(8) 0.0031(9) -0.0015(8)
C6B 0.0173(10) 0.0300(12) 0.0209(10) 0.0023(9) 0.0037(8) -0.0022(9)
C5C 0.0210(11) 0.0322(13) 0.0240(11) 0.0006(9) 0.0025(9) -0.0023(9)
C11C 0.0175(10) 0.0287(12) 0.0237(11) 0.0000(9) -0.0005(8) -0.0021(9)
C10A 0.0221(11) 0.0269(11) 0.0223(11) -0.0006(9) -0.0023(8) -0.0005(9)
C10C 0.0221(11) 0.0247(11) 0.0235(11) 0.0017(9) 0.0006(9) -0.0015(9)
C7A 0.0237(11) 0.0275(12) 0.0215(11) -0.0031(9) -0.0011(9) -0.0012(9)
C19A 0.0258(12) 0.0280(12) 0.0243(12) -0.0007(9) -0.0040(9) -0.0020(9)
C5B 0.0186(10) 0.0326(12) 0.0211(11) 0.0007(9) 0.0009(9) 0.0000(9)
C9A 0.0193(11) 0.0330(13) 0.0328(12) -0.0022(10) 0.0007(10) 0.0004(9)
C12C 0.0181(10) 0.0273(12) 0.0222(11) 0.0007(9) -0.0016(8) 0.0014(9)
C19C 0.0238(11) 0.0242(12) 0.0302(12) 0.0034(9) 0.0025(9) 0.0010(9)
C14A 0.0218(10) 0.0232(11) 0.0241(11) -0.0016(9) 0.0001(9) 0.0031(9)
C6C 0.0160(10) 0.0269(12) 0.0238(11) 0.0000(9) 0.0036(8) -0.0044(8)
C8A 0.0196(11) 0.0313(13) 0.0324(13) -0.0025(10) 0.0022(9) -0.0034(9)
C7B 0.0204(10) 0.0295(12) 0.0181(10) 0.0023(8) 0.0023(8) 0.0006(9)
C1B 0.0235(11) 0.0331(13) 0.0269(12) 0.0063(10) -0.0038(10) -0.0021(10)
C6A 0.0211(11) 0.0266(11) 0.0249(11) -0.0037(9) -0.0029(9) -0.0026(9)
C14C 0.0238(11) 0.0207(11) 0.0297(12) 0.0010(9) -0.0025(9) -0.0002(9)
C8B 0.0179(10) 0.0309(12) 0.0219(11) -0.0007(9) -0.0009(9) 0.0009(9)
C7C 0.0187(10) 0.0281(12) 0.0193(10) 0.0013(9) 0.0020(8) -0.0021(9)
C9B 0.0180(10) 0.0302(12) 0.0232(11) 0.0004(9) -0.0002(9) -0.0008(9)
C14B 0.0218(11) 0.0242(12) 0.0285(12) 0.0029(9) 0.0017(9) 0.0053(9)
C18C 0.0240(11) 0.0194(11) 0.0293(12) 0.0019(9) -0.0003(9) 0.0008(8)
C13A 0.0209(11) 0.0285(12) 0.0220(11) -0.0009(9) -0.0034(9) 0.0019(9)
C13C 0.0233(11) 0.0275(12) 0.0229(11) 0.0002(9) 0.0004(9) -0.0002(9)
C1C 0.0208(11) 0.0292(12) 0.0225(11) -0.0002(9) -0.0002(9) -0.0035(9)
C18A 0.0222(11) 0.0216(11) 0.0219(11) -0.0006(8) 0.0011(9) 0.0025(8)
C10B 0.0213(11) 0.0285(12) 0.0231(11) 0.0013(9) 0.0017(9) 0.0000(9)
C4B 0.0202(10) 0.0340(13) 0.0236(11) 0.0058(10) 0.0014(9) 0.0036(9)
C3B 0.0271(12) 0.0292(12) 0.0297(12) 0.0057(10) 0.0047(10) -0.0002(10)
C11B 0.0189(10) 0.0339(13) 0.0308(13) 0.0044(10) -0.0014(10) 0.0008(10)
C4C 0.0241(11) 0.0340(13) 0.0249(12) -0.0073(10) 0.0049(9) -0.0063(10)
C4A 0.0276(12) 0.0290(13) 0.0270(12) -0.0015(9) -0.0001(10) -0.0075(10)
C17A 0.0259(12) 0.0260(12) 0.0302(12) 0.0046(10) 0.0046(10) 0.0028(9)
C18B 0.0310(12) 0.0196(11) 0.0260(12) 0.0025(9) 0.0021(10) 0.0026(9)
C12A 0.0221(11) 0.0289(12) 0.0278(12) -0.0037(9) 0.0026(9) 0.0003(9)
C16B 0.0269(12) 0.0294(12) 0.0284(12) -0.0003(10) -0.0032(10) 0.0040(10)
C15B 0.0242(11) 0.0304(12) 0.0267(12) 0.0025(10) 0.0040(10) 0.0029(9)
C13B 0.0226(11) 0.0322(13) 0.0275(12) 0.0022(10) 0.0021(9) 0.0011(9)
C12B 0.0181(10) 0.0333(13) 0.0297(13) 0.0025(10) -0.0028(9) -0.0037(9)
C1A 0.0277(12) 0.0288(12) 0.0242(11) -0.0031(10) 0.0029(9) -0.0042(9)
C15A 0.0289(12) 0.0304(12) 0.0226(11) -0.0018(9) -0.0052(9) 0.0039(10)
C3A 0.0263(12) 0.0257(12) 0.0305(12) -0.0023(10) -0.0039(10) -0.0030(9)
C3C 0.0295(12) 0.0254(12) 0.0317(12) -0.0033(10) 0.0077(10) -0.0051(9)
C2B 0.0291(12) 0.0318(13) 0.0302(13) 0.0024(10) -0.0049(10) -0.0057(10)
C2A 0.0262(12) 0.0297(12) 0.0297(13) -0.0073(10) 0.0000(10) -0.0009(10)
C16A 0.0373(13) 0.0297(13) 0.0209(12) 0.0037(9) 0.0038(10) 0.0052(10)
C9C 0.0190(11) 0.0300(13) 0.0346(14) 0.0038(10) -0.0035(9) -0.0001(9)
C17B 0.0273(12) 0.0230(11) 0.0337(13) 0.0017(10) -0.0008(10) 0.0009(9)
C8C 0.0187(11) 0.0303(13) 0.0312(13) 0.0024(10) -0.0048(9) -0.0043(9)
C11A 0.0209(11) 0.0285(12) 0.0262(11) -0.0012(9) 0.0018(9) -0.0027(9)
C19B 0.0485(16) 0.0247(12) 0.0268(13) 0.0043(10) 0.0006(11) -0.0016(11)
C2C 0.0277(12) 0.0283(12) 0.0286(12) 0.0028(10) 0.0015(10) -0.0013(10)
C5A 0.0218(11) 0.0319(13) 0.0273(12) -0.0036(10) 0.0024(9) -0.0022(9)
C15C 0.0325(13) 0.0383(14) 0.0293(13) 0.0003(11) 0.0001(10) -0.0061(11)
C17C 0.0307(13) 0.0347(14) 0.0414(15) -0.0040(12) -0.0048(11) -0.0104(11)
C16C 0.0369(14) 0.0434(16) 0.0328(14) -0.0062(12) -0.0036(11) -0.0082(12)

loop_
_atom_type_symbol
_atom_type_description
_atom_type_scat_dispersion_real
_atom_type_scat_dispersion_imag
_atom_type_scat_source
C C 0.0181 0.0091 'International Tables Vol C Tables 4.2.6.8 and 6.1.1.4'
H H 0.0000 0.0000 'International Tables Vol C Tables 4.2.6.8 and 6.1.1.4'
F F 0.0727 0.0534 'International Tables Vol C Tables 4.2.6.8 and 6.1.1.4'
N N 0.0311 0.0180 'International Tables Vol C Tables 4.2.6.8 and 6.1.1.4'
O O 0.0492 0.0322 'International Tables Vol C Tables 4.2.6.8 and 6.1.1.4'

loop_
_geom_angle_atom_site_label_1
_geom_angle_atom_site_label_2
_geom_angle_atom_site_label_3
_geom_angle
_geom_angle_site_symmetry_1
_geom_angle_site_symmetry_3
_geom_angle_publ_flag
C17A N1A C18A 116.9(2) . . ?
C17C N1C C18C 117.1(2) . . ?
C18B N1B C17B 116.9(2) . . ?
C5B C6B C7B 121.2(2) . . ?
C1B C6B C5B 117.7(2) . . ?
C1B C6B C7B 121.1(2) . . ?
C6C C5C H5C 119.6 . . ?
C4C C5C H5C 119.6 . . ?
C4C C5C C6C 120.9(2) . . ?
C10C C11C H11C 119.9 . . ?
C12C C11C H11C 119.9 . . ?
C12C C11C C10C 120.2(2) . . ?
C9A C10A C13A 119.0(2) . . ?
C9A C10A C11A 119.4(2) . . ?
C11A C10A C13A 121.4(2) . . ?
C11C C10C C13C 122.4(2) . . ?
C11C C10C C9C 119.2(2) . . ?
C9C C10C C13C 118.4(2) . . ?
C8A C7A C6A 121.4(2) . . ?
C12A C7A C8A 118.2(2) . . ?
C12A C7A C6A 120.4(2) . . ?
F1A C19A C18A 113.42(19) . . ?
F3A C19A F1A 106.00(19) . . ?
F3A C19A C18A 111.2(2) . . ?
F2A C19A F1A 107.0(2) . . ?
F2A C19A F3A 107.08(19) . . ?
F2A C19A C18A 111.7(2) . . ?
C6B C5B H5B 119.5 . . ?
C4B C5B C6B 121.1(2) . . ?
C4B C5B H5B 119.5 . . ?
C10A C9A H9A 119.9 . . ?
C8A C9A C10A 120.2(2) . . ?
C8A C9A H9A 119.9 . . ?
C11C C12C H12C 119.6 . . ?
C11C C12C C7C 120.7(2) . . ?
C7C C12C H12C 119.6 . . ?
F3C C19C F2C 105.9(2) . . ?
F3C C19C C18C 112.3(2) . . ?
F2C C19C C18C 112.27(19) . . ?
F1C C19C F3C 106.1(2) . . ?
F1C C19C F2C 106.8(2) . . ?
F1C C19C C18C 113.1(2) . . ?
C18A C14A C13A 123.9(2) . . ?
C18A C14A C15A 116.9(2) . . ?
C15A C14A C13A 119.0(2) . . ?
C5C C6C C7C 120.6(2) . . ?
C1C C6C C5C 118.3(2) . . ?
C1C C6C C7C 121.0(2) . . ?
C7A C8A H8A 119.6 . . ?
C9A C8A C7A 120.8(2) . . ?
C9A C8A H8A 119.6 . . ?
C8B C7B C6B 121.1(2) . . ?
C8B C7B C12B 117.9(2) . . ?
C12B C7B C6B 121.0(2) . . ?
C6B C1B H1B 119.3 . . ?
C2B C1B C6B 121.4(2) . . ?
C2B C1B H1B 119.3 . . ?
C1A C6A C7A 121.3(2) . . ?
C1A C6A C5A 118.2(2) . . ?
C5A C6A C7A 120.5(2) . . ?
C18C C14C C13C 123.7(2) . . ?
C15C C14C C18C 117.2(2) . . ?
C15C C14C C13C 118.8(2) . . ?
C7B C8B H8B 119.5 . . ?
C9B C8B C7B 121.1(2) . . ?
C9B C8B H8B 119.5 . . ?
C12C C7C C6C 121.0(2) . . ?
C12C C7C C8C 118.4(2) . . ?
C8C C7C C6C 120.6(2) . . ?
C8B C9B H9B 119.7 . . ?
C8B C9B C10B 120.7(2) . . ?
C10B C9B H9B 119.7 . . ?
C18B C14B C13B 122.9(2) . . ?
C15B C14B C18B 117.0(2) . . ?
C15B C14B C13B 120.0(2) . . ?
N1C C18C C19C 114.1(2) . . ?
N1C C18C C14C 124.1(2) . . ?
C14C C18C C19C 121.8(2) . . ?
O1A C13A C10A 122.2(2) . . ?
O1A C13A C14A 118.3(2) . . ?
C10A C13A C14A 119.51(19) . . ?
O1C C13C C10C 122.7(2) . . ?
O1C C13C C14C 117.9(2) . . ?
C10C C13C C14C 119.47(19) . . ?
C6C C1C H1C 119.7 . . ?
C2C C1C C6C 120.7(2) . . ?
C2C C1C H1C 119.7 . . ?
N1A C18A C19A 112.2(2) . . ?
N1A C18A C14A 124.8(2) . . ?
C14A C18A C19A 123.0(2) . . ?
C9B C10B C13B 122.1(2) . . ?
C11B C10B C9B 118.5(2) . . ?
C11B C10B C13B 119.3(2) . . ?
C5B C4B H4B 119.8 . . ?
C5B C4B C3B 120.3(2) . . ?
C3B C4B H4B 119.8 . . ?
C4B C3B H3B 120.4 . . ?
C2B C3B C4B 119.2(2) . . ?
C2B C3B H3B 120.4 . . ?
C10B C11B H11B 119.6 . . ?
C12B C11B C10B 120.7(2) . . ?
C12B C11B H11B 119.6 . . ?
C5C C4C H4C 119.9 . . ?
C3C C4C C5C 120.2(2) . . ?
C3C C4C H4C 119.9 . . ?
C3A C4A H4A 120.1 . . ?
C5A C4A H4A 120.1 . . ?
C5A C4A C3A 119.7(2) . . ?
N1A C17A H17A 118.5 . . ?
N1A C17A C16A 122.9(2) . . ?
C16A C17A H17A 118.5 . . ?
N1B C18B C14B 124.5(2) . . ?
N1B C18B C19B 113.7(2) . . ?
C14B C18B C19B 121.8(2) . . ?
C7A C12A H12A 119.5 . . ?
C11A C12A C7A 121.1(2) . . ?
C11A C12A H12A 119.5 . . ?
C15B C16B H16B 120.4 . . ?
C15B C16B C17B 119.2(2) . . ?
C17B C16B H16B 120.4 . . ?
C14B C15B H15B 120.4 . . ?
C16B C15B C14B 119.3(2) . . ?
C16B C15B H15B 120.4 . . ?
O1B C13B C14B 119.2(2) . . ?
O1B C13B C10B 122.5(2) . . ?
C10B C13B C14B 118.3(2) . . ?
C7B C12B H12B 119.5 . . ?
C11B C12B C7B 121.1(2) . . ?
C11B C12B H12B 119.5 . . ?
C6A C1A H1A 119.5 . . ?
C2A C1A C6A 121.0(2) . . ?
C2A C1A H1A 119.5 . . ?
C14A C15A H15A 120.5 . . ?
C16A C15A C14A 119.0(2) . . ?
C16A C15A H15A 120.5 . . ?
C4A C3A H3A 120.1 . . ?
C2A C3A C4A 119.8(2) . . ?
C2A C3A H3A 120.1 . . ?
C4C C3C H3C 120.2 . . ?
C4C C3C C2C 119.7(2) . . ?
C2C C3C H3C 120.2 . . ?
C1B C2B C3B 120.3(2) . . ?
C1B C2B H2B 119.9 . . ?
C3B C2B H2B 119.9 . . ?
C1A C2A H2A 119.9 . . ?
C3A C2A C1A 120.2(2) . . ?
C3A C2A H2A 119.9 . . ?
C17A C16A H16A 120.4 . . ?
C15A C16A C17A 119.2(2) . . ?
C15A C16A H16A 120.4 . . ?
C10C C9C H9C 119.8 . . ?
C8C C9C C10C 120.3(2) . . ?
C8C C9C H9C 119.8 . . ?
N1B C17B C16B 123.1(2) . . ?
N1B C17B H17B 118.5 . . ?
C16B C17B H17B 118.5 . . ?
C7C C8C H8C 119.4 . . ?
C9C C8C C7C 121.1(2) . . ?
C9C C8C H8C 119.4 . . ?
C10A C11A H11A 119.9 . . ?
C12A C11A C10A 120.2(2) . . ?
C12A C11A H11A 119.9 . . ?
F1B C19B C18B 112.3(2) . . ?
F2B C19B F1B 105.9(2) . . ?
F2B C19B C18B 112.2(2) . . ?
F3B C19B F1B 106.4(2) . . ?
F3B C19B F2B 107.2(2) . . ?
F3B C19B C18B 112.4(2) . . ?
C1C C2C C3C 120.3(2) . . ?
C1C C2C H2C 119.9 . . ?
C3C C2C H2C 119.9 . . ?
C6A C5A H5A 119.4 . . ?
C4A C5A C6A 121.1(2) . . ?
C4A C5A H5A 119.4 . . ?
C14C C15C H15C 120.4 . . ?
C16C C15C C14C 119.2(3) . . ?
C16C C15C H15C 120.4 . . ?
N1C C17C H17C 118.4 . . ?
N1C C17C C16C 123.3(2) . . ?
C16C C17C H17C 118.4 . . ?
C15C C16C C17C 119.0(3) . . ?
C15C C16C H16C 120.5 . . ?
C17C C16C H16C 120.5 . . ?

loop_
_geom_bond_atom_site_label_1
_geom_bond_atom_site_label_2
_geom_bond_distance
_geom_bond_site_symmetry_2
_geom_bond_publ_flag
F1A C19A 1.343(3) . ?
F3A C19A 1.340(3) . ?
F1B C19B 1.339(3) . ?
F3C C19C 1.336(3) . ?
F2A C19A 1.329(3) . ?
F2C C19C 1.341(3) . ?
F1C C19C 1.331(3) . ?
O1A C13A 1.221(3) . ?
F2B C19B 1.333(3) . ?
O1C C13C 1.217(3) . ?
F3B C19B 1.331(3) . ?
O1B C13B 1.219(3) . ?
N1A C18A 1.340(3) . ?
N1A C17A 1.334(3) . ?
N1C C18C 1.335(3) . ?
N1C C17C 1.334(4) . ?
N1B C18B 1.338(3) . ?
N1B C17B 1.338(3) . ?
C6B C5B 1.400(3) . ?
C6B C7B 1.485(3) . ?
C6B C1B 1.395(3) . ?
C5C H5C 0.9500 . ?
C5C C6C 1.400(3) . ?
C5C C4C 1.387(4) . ?
C11C H11C 0.9500 . ?
C11C C10C 1.396(3) . ?
C11C C12C 1.386(3) . ?
C10A C9A 1.395(3) . ?
C10A C13A 1.486(3) . ?
C10A C11A 1.396(3) . ?
C10C C13C 1.482(3) . ?
C10C C9C 1.398(3) . ?
C7A C8A 1.406(3) . ?
C7A C6A 1.484(3) . ?
C7A C12A 1.397(3) . ?
C19A C18A 1.506(3) . ?
C5B H5B 0.9500 . ?
C5B C4B 1.387(3) . ?
C9A H9A 0.9500 . ?
C9A C8A 1.384(4) . ?
C12C H12C 0.9500 . ?
C12C C7C 1.397(3) . ?
C19C C18C 1.506(4) . ?
C14A C13A 1.509(3) . ?
C14A C18A 1.388(3) . ?
C14A C15A 1.395(3) . ?
C6C C7C 1.486(3) . ?
C6C C1C 1.397(3) . ?
C8A H8A 0.9500 . ?
C7B C8B 1.401(3) . ?
C7B C12B 1.406(3) . ?
C1B H1B 0.9500 . ?
C1B C2B 1.383(4) . ?
C6A C1A 1.393(3) . ?
C6A C5A 1.399(3) . ?
C14C C18C 1.394(3) . ?
C14C C13C 1.517(3) . ?
C14C C15C 1.392(4) . ?
C8B H8B 0.9500 . ?
C8B C9B 1.380(3) . ?
C7C C8C 1.400(3) . ?
C9B H9B 0.9500 . ?
C9B C10B 1.401(3) . ?
C14B C18B 1.397(3) . ?
C14B C15B 1.389(4) . ?
C14B C13B 1.508(3) . ?
C1C H1C 0.9500 . ?
C1C C2C 1.388(3) . ?
C10B C11B 1.398(3) . ?
C10B C13B 1.484(3) . ?
C4B H4B 0.9500 . ?
C4B C3B 1.390(4) . ?
C3B H3B 0.9500 . ?
C3B C2B 1.388(4) . ?
C11B H11B 0.9500 . ?
C11B C12B 1.378(3) . ?
C4C H4C 0.9500 . ?
C4C C3C 1.384(4) . ?
C4A H4A 0.9500 . ?
C4A C3A 1.390(3) . ?
C4A C5A 1.386(4) . ?
C17A H17A 0.9500 . ?
C17A C16A 1.386(4) . ?
C18B C19B 1.511(4) . ?
C12A H12A 0.9500 . ?
C12A C11A 1.383(3) . ?
C16B H16B 0.9500 . ?
C16B C15B 1.381(4) . ?
C16B C17B 1.382(4) . ?
C15B H15B 0.9500 . ?
C12B H12B 0.9500 . ?
C1A H1A 0.9500 . ?
C1A C2A 1.386(4) . ?
C15A H15A 0.9500 . ?
C15A C16A 1.382(4) . ?
C3A H3A 0.9500 . ?
C3A C2A 1.385(4) . ?
C3C H3C 0.9500 . ?
C3C C2C 1.390(4) . ?
C2B H2B 0.9500 . ?
C2A H2A 0.9500 . ?
C16A H16A 0.9500 . ?
C9C H9C 0.9500 . ?
C9C C8C 1.374(4) . ?
C17B H17B 0.9500 . ?
C8C H8C 0.9500 . ?
C11A H11A 0.9500 . ?
C2C H2C 0.9500 . ?
C5A H5A 0.9500 . ?
C15C H15C 0.9500 . ?
C15C C16C 1.376(4) . ?
C17C H17C 0.9500 . ?
C17C C16C 1.380(4) . ?
C16C H16C 0.9500 . ?

loop_
_geom_torsion_atom_site_label_1
_geom_torsion_atom_site_label_2
_geom_torsion_atom_site_label_3
_geom_torsion_atom_site_label_4
_geom_torsion
_geom_torsion_site_symmetry_1
_geom_torsion_site_symmetry_2
_geom_torsion_site_symmetry_3
_geom_torsion_site_symmetry_4
_geom_torsion_publ_flag
F1A C19A C18A N1A 177.32(19) . . . . ?
F1A C19A C18A C14A -2.1(3) . . . . ?
F3A C19A C18A N1A 57.9(3) . . . . ?
F3A C19A C18A C14A -121.5(2) . . . . ?
F3C C19C C18C N1C 93.6(3) . . . . ?
F3C C19C C18C C14C -84.0(3) . . . . ?
F2A C19A C18A N1A -61.6(3) . . . . ?
F2A C19A C18A C14A 118.9(2) . . . . ?
F2C C19C C18C N1C -147.2(2) . . . . ?
F2C C19C C18C C14C 35.2(3) . . . . ?
F1C C19C C18C N1C -26.3(3) . . . . ?
F1C C19C C18C C14C 156.1(2) . . . . ?
N1A C17A C16A C15A -3.6(4) . . . . ?
N1C C17C C16C C15C 0.9(5) . . . . ?
N1B C18B C19B F1B 149.6(2) . . . . ?
N1B C18B C19B F2B -91.3(3) . . . . ?
N1B C18B C19B F3B 29.6(3) . . . . ?
C6B C5B C4B C3B 0.5(3) . . . . ?
C6B C7B C8B C9B 179.1(2) . . . . ?
C6B C7B C12B C11B -178.4(2) . . . . ?
C6B C1B C2B C3B -0.7(4) . . . . ?
C5C C6C C7C C12C 141.4(2) . . . . ?
C5C C6C C7C C8C -38.6(3) . . . . ?
C5C C6C C1C C2C 0.6(3) . . . . ?
C5C C4C C3C C2C 0.3(4) . . . . ?
C11C C10C C13C O1C 180.0(2) . . . . ?
C11C C10C C13C C14C 0.3(4) . . . . ?
C11C C10C C9C C8C 2.1(4) . . . . ?
C11C C12C C7C C6C -178.7(2) . . . . ?
C11C C12C C7C C8C 1.3(3) . . . . ?
C10A C9A C8A C7A -0.4(4) . . . . ?
C10C C11C C12C C7C 0.2(3) . . . . ?
C10C C9C C8C C7C -0.6(4) . . . . ?
C7A C6A C1A C2A -174.2(2) . . . . ?
C7A C6A C5A C4A 174.5(2) . . . . ?
C7A C12A C11A C10A -0.2(4) . . . . ?
C5B C6B C7B C8B 29.5(3) . . . . ?
C5B C6B C7B C12B -151.2(2) . . . . ?
C5B C6B C1B C2B 0.3(4) . . . . ?
C5B C4B C3B C2B -0.9(4) . . . . ?
C9A C10A C13A O1A -2.4(3) . . . . ?
C9A C10A C13A C14A 177.7(2) . . . . ?
C9A C10A C11A C12A 2.7(4) . . . . ?
C12C C11C C10C C13C 175.7(2) . . . . ?
C12C C11C C10C C9C -1.9(4) . . . . ?
C12C C7C C8C C9C -1.1(4) . . . . ?
C14A C15A C16A C17A 1.3(4) . . . . ?
C6C C5C C4C C3C -0.1(4) . . . . ?
C6C C7C C8C C9C 178.9(2) . . . . ?
C6C C1C C2C C3C -0.4(4) . . . . ?
C8A C7A C6A C1A -151.4(2) . . . . ?
C8A C7A C6A C5A 32.6(3) . . . . ?
C8A C7A C12A C11A -2.5(4) . . . . ?
C7B C6B C5B C4B -179.7(2) . . . . ?
C7B C6B C1B C2B 179.9(2) . . . . ?
C7B C8B C9B C10B -1.0(4) . . . . ?
C1B C6B C5B C4B -0.2(3) . . . . ?
C1B C6B C7B C8B -150.0(2) . . . . ?
C1B C6B C7B C12B 29.2(3) . . . . ?
C6A C7A C8A C9A -174.3(2) . . . . ?
C6A C7A C12A C11A 174.6(2) . . . . ?
C6A C1A C2A C3A -0.7(4) . . . . ?
C14C C15C C16C C17C 0.3(4) . . . . ?
C8B C7B C12B C11B 0.9(3) . . . . ?
C8B C9B C10B C11B 1.4(4) . . . . ?
C8B C9B C10B C13B -175.2(2) . . . . ?
C7C C6C C1C C2C -179.0(2) . . . . ?
C9B C10B C11B C12B -0.6(4) . . . . ?
C9B C10B C13B O1B 175.1(2) . . . . ?
C9B C10B C13B C14B -4.3(3) . . . . ?
C14B C18B C19B F1B -30.4(3) . . . . ?
C14B C18B C19B F2B 88.7(3) . . . . ?
C14B C18B C19B F3B -150.3(2) . . . . ?
C18C N1C C17C C16C -1.0(4) . . . . ?
C18C C14C C13C O1C 83.1(3) . . . . ?
C18C C14C C13C C10C -97.2(3) . . . . ?
C18C C14C C15C C16C -1.3(4) . . . . ?
C13A C10A C9A C8A 173.6(2) . . . . ?
C13A C10A C11A C12A -173.2(2) . . . . ?
C13A C14A C18A N1A 170.6(2) . . . . ?
C13A C14A C18A C19A -10.1(3) . . . . ?
C13A C14A C15A C16A -172.6(2) . . . . ?
C13C C10C C9C C8C -175.6(2) . . . . ?
C13C C14C C18C N1C -173.2(2) . . . . ?
C13C C14C C18C C19C 4.2(4) . . . . ?
C13C C14C C15C C16C 173.4(2) . . . . ?
C1C C6C C7C C12C -38.9(3) . . . . ?
C1C C6C C7C C8C 141.1(2) . . . . ?
C18A N1A C17A C16A 2.0(4) . . . . ?
C18A C14A C13A O1A -84.1(3) . . . . ?
C18A C14A C13A C10A 95.8(3) . . . . ?
C18A C14A C15A C16A 2.1(3) . . . . ?
C10B C11B C12B C7B -0.5(4) . . . . ?
C4B C3B C2B C1B 1.0(4) . . . . ?
C11B C10B C13B O1B -1.4(4) . . . . ?
C11B C10B C13B C14B 179.2(2) . . . . ?
C4C C5C C6C C7C 179.3(2) . . . . ?
C4C C5C C6C C1C -0.3(3) . . . . ?
C4C C3C C2C C1C -0.1(4) . . . . ?
C4A C3A C2A C1A -1.0(4) . . . . ?
C17A N1A C18A C19A -177.6(2) . . . . ?
C17A N1A C18A C14A 1.9(3) . . . . ?
C18B N1B C17B C16B 1.8(4) . . . . ?
C18B C14B C15B C16B 2.0(3) . . . . ?
C18B C14B C13B O1B -69.1(3) . . . . ?
C18B C14B C13B C10B 110.3(3) . . . . ?
C12A C7A C8A C9A 2.8(4) . . . . ?
C12A C7A C6A C1A 31.6(3) . . . . ?
C12A C7A C6A C5A -144.4(2) . . . . ?
C15B C14B C18B N1B -1.7(4) . . . . ?
C15B C14B C18B C19B 178.3(2) . . . . ?
C15B C14B C13B O1B 108.0(3) . . . . ?
C15B C14B C13B C10B -72.6(3) . . . . ?
C15B C16B C17B N1B -1.5(4) . . . . ?
C13B C14B C18B N1B 175.5(2) . . . . ?
C13B C14B C18B C19B -4.5(4) . . . . ?
C13B C14B C15B C16B -175.4(2) . . . . ?
C13B C10B C11B C12B 176.0(2) . . . . ?
C12B C7B C8B C9B -0.1(3) . . . . ?
C1A C6A C5A C4A -1.7(3) . . . . ?
C15A C14A C13A O1A 90.3(3) . . . . ?
C15A C14A C13A C10A -89.9(3) . . . . ?
C15A C14A C18A N1A -3.9(3) . . . . ?
C15A C14A C18A C19A 175.5(2) . . . . ?
C3A C4A C5A C6A 0.1(4) . . . . ?
C9C C10C C13C O1C -2.4(4) . . . . ?
C9C C10C C13C C14C 178.0(2) . . . . ?
C17B N1B C18B C14B -0.2(3) . . . . ?
C17B N1B C18B C19B 179.9(2) . . . . ?
C17B C16B C15B C14B -0.5(4) . . . . ?
C11A C10A C9A C8A -2.3(4) . . . . ?
C11A C10A C13A O1A 173.4(2) . . . . ?
C11A C10A C13A C14A -6.4(3) . . . . ?
C5A C6A C1A C2A 2.0(3) . . . . ?
C5A C4A C3A C2A 1.3(4) . . . . ?
C15C C14C C18C N1C 1.3(4) . . . . ?
C15C C14C C18C C19C 178.7(2) . . . . ?
C15C C14C C13C O1C -91.3(3) . . . . ?
C15C C14C C13C C10C 88.4(3) . . . . ?
C17C N1C C18C C19C -177.7(2) . . . . ?
C17C N1C C18C C14C -0.2(4) . . . . ?
